data_4514797
loop_
_publ_author_name
'Sahani, Rajkumar Lalji'
'Liu, Rai-Shung'

_publ_section_title
;
 Gold-Catalyzed Oxidative Arylations of 3-Butyn-1-ols and 2-Propyn-1-ols
 with Nitrones to Yield Distinct Fused Indoles Bearing a Heterocyclic Ring
;
_journal_issue 7
_journal_name_full 'ACS Catalysis'
_journal_page_first 5890
_journal_paper_doi 10.1021/acscatal.9b01491
_journal_volume 9
_journal_year 2019
_chemical_formula_moiety 'C22 H23 N O'
_chemical_formula_sum 'C22 H23 N O'
_chemical_formula_weight 317.41
_space_group_IT_number 78
_space_group_name_Hall 'P 4cw'
_space_group_name_H-M_alt 'P 43'
_symmetry_cell_setting tetragonal
_symmetry_space_group_name_Hall 'P 4cw'
_symmetry_space_group_name_H-M 'P 43'
_atom_sites_solution_hydrogens geom
_atom_sites_solution_primary direct
_atom_sites_solution_secondary difmap
_audit_creation_method SHELXL-97
_cell_angle_alpha 90.00
_cell_angle_beta 90.00
_cell_angle_gamma 90.00
_cell_formula_units_Z 4
_cell_length_a 10.6545(5)
_cell_length_b 10.6545(5)
_cell_length_c 15.1128(7)
_cell_measurement_reflns_used 5451
_cell_measurement_temperature 200(2)
_cell_measurement_theta_max 24.997
_cell_measurement_theta_min 3.021
_cell_volume 1715.58(14)
_computing_molecular_graphics 'Ortep-3 for Windows (Farrugia, 1997)'
_computing_publication_material 'WinGX publication routines (Farrugia, 2005)'
_computing_structure_refinement 'SHELXL-2014/7 (Sheldrick, 2014)'
_computing_structure_solution 'SHELXL-2014/7 (Sheldrick, 2014)'
_diffrn_ambient_temperature 200(2)
_diffrn_measured_fraction_theta_full 0.983
_diffrn_measured_fraction_theta_max 0.983
_diffrn_measurement_device_type 'D8 Venture'
_diffrn_radiation_monochromator graphite
_diffrn_radiation_source 'fine-focus sealed tube'
_diffrn_radiation_type MoK\a
_diffrn_radiation_wavelength 0.71073
_diffrn_reflns_av_R_equivalents 0.0351
_diffrn_reflns_av_sigmaI/netI 0.0393
_diffrn_reflns_limit_h_max 8
_diffrn_reflns_limit_h_min -12
_diffrn_reflns_limit_k_max 10
_diffrn_reflns_limit_k_min -12
_diffrn_reflns_limit_l_max 17
_diffrn_reflns_limit_l_min -17
_diffrn_reflns_number 7821
_diffrn_reflns_theta_full 25.03
_diffrn_reflns_theta_max 25.03
_diffrn_reflns_theta_min 3.02
_exptl_absorpt_coefficient_mu 0.074
_exptl_absorpt_correction_T_max 0.9595
_exptl_absorpt_correction_T_min 0.9435
_exptl_absorpt_correction_type multi-scan
_exptl_absorpt_process_details SADABS
_exptl_crystal_colour colorless
_exptl_crystal_density_diffrn 1.229
_exptl_crystal_density_method 'not measured'
_exptl_crystal_description prism
_exptl_crystal_F_000 680
_exptl_crystal_size_max 0.79
_exptl_crystal_size_mid 0.75
_exptl_crystal_size_min 0.56
_refine_diff_density_max 0.101
_refine_diff_density_min -0.097
_refine_diff_density_rms 0.021
_refine_ls_abs_structure_details 'Flack H D (1983), Acta Cryst. A39, 876-881'
_refine_ls_abs_structure_Flack -0.5(11)
_refine_ls_extinction_method none
_refine_ls_goodness_of_fit_ref 1.039
_refine_ls_hydrogen_treatment constr
_refine_ls_matrix_type full
_refine_ls_number_parameters 217
_refine_ls_number_reflns 2956
_refine_ls_number_restraints 1
_refine_ls_restrained_S_all 1.038
_refine_ls_R_factor_all 0.0348
_refine_ls_R_factor_gt 0.0309
_refine_ls_shift/su_max 0.000
_refine_ls_shift/su_mean 0.000
_refine_ls_structure_factor_coef Fsqd
_refine_ls_weighting_details 'calc w=1/[\s^2^(Fo^2^)+(0.0226P)^2^+0.2479P] where P=(Fo^2^+2Fc^2^)/3'
_refine_ls_weighting_scheme calc
_refine_ls_wR_factor_gt 0.0692
_refine_ls_wR_factor_ref 0.0717
_reflns_number_gt 2765
_reflns_number_total 2956
_reflns_threshold_expression >2sigma(I)
_cod_data_source_file cs9b01491_si_002.cif
_cod_data_source_block d20324a
_cod_database_code 4514797

loop_
_symmetry_equiv_pos_as_xyz
'x, y, z'
'-x, -y, z+1/2'
'-y, x, z+3/4'
'y, -x, z+1/4'

loop_
_atom_site_label
_atom_site_type_symbol
_atom_site_fract_x
_atom_site_fract_y
_atom_site_fract_z
_atom_site_U_iso_or_equiv
_atom_site_adp_type
_atom_site_occupancy
_atom_site_symmetry_multiplicity
_atom_site_calc_flag
_atom_site_refinement_flags
C1 C 0.72250(14) 0.66900(15) 0.38195(9) 0.0312(3) Uani 1 1 d .
C2 C 0.78930(16) 0.59378(15) 0.31013(10) 0.0391(4) Uani 1 1 d .
H2A H 0.8247 0.5166 0.3367 0.047 Uiso 1 1 calc R
H2B H 0.7273 0.5682 0.2648 0.047 Uiso 1 1 calc R
C3 C 0.89456(17) 0.66720(18) 0.26548(11) 0.0452(4) Uani 1 1 d .
H3A H 0.9630 0.6816 0.3086 0.054 Uiso 1 1 calc R
H3B H 0.9291 0.6169 0.2160 0.054 Uiso 1 1 calc R
C4 C 0.84899(18) 0.79275(18) 0.23016(11) 0.0486(5) Uani 1 1 d .
H4A H 0.7877 0.7785 0.1820 0.058 Uiso 1 1 calc R
H4B H 0.9208 0.8400 0.2054 0.058 Uiso 1 1 calc R
C5 C 0.78762(17) 0.86949(16) 0.30343(11) 0.0417(4) Uani 1 1 d .
H5A H 0.7550 0.9491 0.2787 0.050 Uiso 1 1 calc R
H5B H 0.8507 0.8902 0.3492 0.050 Uiso 1 1 calc R
C6 C 0.68020(15) 0.79539(15) 0.34508(10) 0.0334(4) Uani 1 1 d .
H6A H 0.6428 0.8456 0.3935 0.040 Uiso 1 1 calc R
H6B H 0.6143 0.7812 0.3000 0.040 Uiso 1 1 calc R
C7 C 0.61151(15) 0.59464(15) 0.41924(10) 0.0337(3) Uani 1 1 d .
H7A H 0.5399 0.5982 0.3776 0.040 Uiso 1 1 calc R
H7B H 0.6356 0.5056 0.4274 0.040 Uiso 1 1 calc R
C8 C 0.57489(14) 0.65028(14) 0.50562(9) 0.0292(3) Uani 1 1 d .
C9 C 0.46288(14) 0.70043(15) 0.62577(9) 0.0310(3) Uani 1 1 d .
C10 C 0.37203(16) 0.71166(18) 0.69135(11) 0.0436(4) Uani 1 1 d .
H10 H 0.2943 0.6683 0.6874 0.052 Uiso 1 1 calc R
C11 C 0.39915(18) 0.78800(18) 0.76217(12) 0.0519(5) Uani 1 1 d .
H11 H 0.3389 0.7966 0.8081 0.062 Uiso 1 1 calc R
C12 C 0.51270(17) 0.85335(17) 0.76863(11) 0.0473(4) Uani 1 1 d .
H12 H 0.5278 0.9060 0.8183 0.057 Uiso 1 1 calc R
C13 C 0.60287(16) 0.84222(15) 0.70379(10) 0.0375(4) Uani 1 1 d .
H13 H 0.6799 0.8867 0.7083 0.045 Uiso 1 1 calc R
C14 C 0.57922(14) 0.76438(14) 0.63115(9) 0.0292(3) Uani 1 1 d .
C15 C 0.64891(13) 0.72828(14) 0.55368(9) 0.0281(3) Uani 1 1 d .
C16 C 0.77800(13) 0.76462(14) 0.52317(9) 0.0280(3) Uani 1 1 d .
H16 H 0.7751 0.8530 0.5011 0.034 Uiso 1 1 calc R
C17 C 0.87673(13) 0.75623(14) 0.59526(10) 0.0285(3) Uani 1 1 d .
C18 C 0.86909(15) 0.66759(16) 0.66170(11) 0.0371(4) Uani 1 1 d .
H18 H 0.8044 0.6062 0.6600 0.045 Uiso 1 1 calc R
C19 C 0.95434(16) 0.66690(19) 0.73073(11) 0.0470(5) Uani 1 1 d .
H19 H 0.9475 0.6061 0.7765 0.056 Uiso 1 1 calc R
C20 C 1.04864(17) 0.7541(2) 0.73286(12) 0.0514(5) Uani 1 1 d .
H20 H 1.1062 0.7549 0.7809 0.062 Uiso 1 1 calc R
C21 C 1.06041(17) 0.84099(19) 0.66552(14) 0.0516(5) Uani 1 1 d .
H21 H 1.1278 0.8994 0.6660 0.062 Uiso 1 1 calc R
C22 C 0.97356(15) 0.84263(16) 0.59721(12) 0.0399(4) Uani 1 1 d .
H22 H 0.9806 0.9034 0.5515 0.048 Uiso 1 1 calc R
N1 N 0.46197(11) 0.63218(11) 0.54834(8) 0.0313(3) Uani 1 1 d .
H1 H 0.3945 0.5804 0.5271 0.038 Uiso 1 1 d R
O1 O 0.81566(9) 0.68432(10) 0.45136(6) 0.0305(3) Uani 1 1 d .

loop_
_atom_site_aniso_label
_atom_site_aniso_U_11
_atom_site_aniso_U_22
_atom_site_aniso_U_33
_atom_site_aniso_U_23
_atom_site_aniso_U_13
_atom_site_aniso_U_12
C1 0.0306(8) 0.0366(8) 0.0263(7) -0.0052(6) -0.0019(6) -0.0013(7)
C2 0.0431(9) 0.0405(9) 0.0337(8) -0.0086(7) -0.0011(7) 0.0027(8)
C3 0.0427(10) 0.0587(11) 0.0343(8) -0.0099(8) 0.0094(8) 0.0034(9)
C4 0.0543(11) 0.0605(12) 0.0311(8) 0.0024(8) 0.0103(8) -0.0032(9)
C5 0.0508(10) 0.0418(10) 0.0325(8) 0.0026(7) 0.0061(8) -0.0028(8)
C6 0.0351(9) 0.0385(9) 0.0268(7) -0.0018(7) -0.0016(6) 0.0029(7)
C7 0.0359(9) 0.0340(8) 0.0314(7) -0.0022(7) -0.0052(7) -0.0036(7)
C8 0.0268(8) 0.0318(8) 0.0289(7) 0.0042(6) -0.0026(6) -0.0010(6)
C9 0.0260(8) 0.0329(8) 0.0341(8) 0.0063(7) 0.0004(6) 0.0040(6)
C10 0.0304(9) 0.0534(11) 0.0470(9) 0.0066(8) 0.0088(7) 0.0018(8)
C11 0.0464(11) 0.0652(13) 0.0440(10) -0.0040(9) 0.0194(9) 0.0052(9)
C12 0.0513(11) 0.0524(11) 0.0384(9) -0.0091(8) 0.0096(8) 0.0045(8)
C13 0.0392(9) 0.0391(9) 0.0341(8) -0.0028(7) 0.0025(7) 0.0014(7)
C14 0.0283(8) 0.0303(8) 0.0290(7) 0.0044(6) -0.0011(6) 0.0034(6)
C15 0.0265(8) 0.0313(8) 0.0264(7) 0.0011(6) -0.0020(6) 0.0000(6)
C16 0.0287(8) 0.0295(8) 0.0258(6) -0.0029(6) 0.0012(6) -0.0005(6)
C17 0.0249(8) 0.0337(8) 0.0270(7) -0.0061(6) 0.0027(6) 0.0000(6)
C18 0.0283(8) 0.0462(10) 0.0370(8) 0.0047(8) 0.0008(7) -0.0012(7)
C19 0.0336(10) 0.0724(13) 0.0350(9) 0.0079(9) 0.0019(7) 0.0104(9)
C20 0.0337(10) 0.0817(15) 0.0389(9) -0.0160(10) -0.0101(8) 0.0067(10)
C21 0.0358(10) 0.0556(12) 0.0635(11) -0.0124(10) -0.0121(9) -0.0079(9)
C22 0.0338(9) 0.0403(10) 0.0456(9) -0.0025(7) -0.0024(7) -0.0065(7)
N1 0.0239(6) 0.0359(7) 0.0340(7) 0.0037(6) -0.0042(5) -0.0043(5)
O1 0.0279(6) 0.0370(6) 0.0267(5) -0.0055(4) -0.0003(4) 0.0009(5)

loop_
_atom_type_symbol
_atom_type_description
_atom_type_scat_dispersion_real
_atom_type_scat_dispersion_imag
_atom_type_scat_source
C C 0.0033 0.0016 'International Tables Vol C Tables 4.2.6.8 and 6.1.1.4'
H H 0.0000 0.0000 'International Tables Vol C Tables 4.2.6.8 and 6.1.1.4'
N N 0.0061 0.0033 'International Tables Vol C Tables 4.2.6.8 and 6.1.1.4'
O O 0.0106 0.0060 'International Tables Vol C Tables 4.2.6.8 and 6.1.1.4'

loop_
_geom_angle_atom_site_label_1
_geom_angle_atom_site_label_2
_geom_angle_atom_site_label_3
_geom_angle
O1 C1 C2 104.71(12)
O1 C1 C6 111.48(12)
C2 C1 C6 109.98(12)
O1 C1 C7 108.66(11)
C2 C1 C7 110.51(13)
C6 C1 C7 111.29(13)
C3 C2 C1 112.86(13)
C3 C2 H2A 109.0
C1 C2 H2A 109.0
C3 C2 H2B 109.0
C1 C2 H2B 109.0
H2A C2 H2B 107.8
C4 C3 C2 111.84(14)
C4 C3 H3A 109.2
C2 C3 H3A 109.2
C4 C3 H3B 109.2
C2 C3 H3B 109.2
H3A C3 H3B 107.9
C3 C4 C5 110.74(13)
C3 C4 H4A 109.5
C5 C4 H4A 109.5
C3 C4 H4B 109.5
C5 C4 H4B 109.5
H4A C4 H4B 108.1
C4 C5 C6 110.11(14)
C4 C5 H5A 109.6
C6 C5 H5A 109.6
C4 C5 H5B 109.6
C6 C5 H5B 109.6
H5A C5 H5B 108.2
C1 C6 C5 112.69(13)
C1 C6 H6A 109.1
C5 C6 H6A 109.1
C1 C6 H6B 109.1
C5 C6 H6B 109.1
H6A C6 H6B 107.8
C8 C7 C1 108.65(12)
C8 C7 H7A 110.0
C1 C7 H7A 110.0
C8 C7 H7B 110.0
C1 C7 H7B 110.0
H7A C7 H7B 108.3
C15 C8 N1 110.01(13)
C15 C8 C7 124.21(13)
N1 C8 C7 125.78(13)
N1 C9 C10 130.23(15)
N1 C9 C14 107.98(12)
C10 C9 C14 121.79(14)
C11 C10 C9 117.35(16)
C11 C10 H10 121.3
C9 C10 H10 121.3
C10 C11 C12 122.03(16)
C10 C11 H11 119.0
C12 C11 H11 119.0
C13 C12 C11 120.70(16)
C13 C12 H12 119.6
C11 C12 H12 119.7
C12 C13 C14 118.93(15)
C12 C13 H13 120.5
C14 C13 H13 120.5
C13 C14 C9 119.20(14)
C13 C14 C15 134.76(14)
C9 C14 C15 106.04(12)
C8 C15 C14 107.42(13)
C8 C15 C16 121.74(13)
C14 C15 C16 130.82(13)
O1 C16 C15 109.50(11)
O1 C16 C17 108.25(11)
C15 C16 C17 113.55(12)
O1 C16 H16 108.5
C15 C16 H16 108.5
C17 C16 H16 108.5
C18 C17 C22 118.93(14)
C18 C17 C16 121.44(13)
C22 C17 C16 119.56(14)
C17 C18 C19 120.88(15)
C17 C18 H18 119.6
C19 C18 H18 119.6
C20 C19 C18 119.75(17)
C20 C19 H19 120.1
C18 C19 H19 120.1
C19 C20 C21 120.27(16)
C19 C20 H20 119.9
C21 C20 H20 119.9
C20 C21 C22 119.76(17)
C20 C21 H21 120.1
C22 C21 H21 120.1
C17 C22 C21 120.35(17)
C17 C22 H22 119.8
C21 C22 H22 119.8
C9 N1 C8 108.52(12)
C9 N1 H1 126.3
C8 N1 H1 125.2
C16 O1 C1 114.88(10)

loop_
_geom_bond_atom_site_label_1
_geom_bond_atom_site_label_2
_geom_bond_distance
C1 O1 1.4534(17)
C1 C2 1.525(2)
C1 C6 1.525(2)
C1 C7 1.531(2)
C2 C3 1.525(2)
C2 H2A 0.9900
C2 H2B 0.9900
C3 C4 1.520(3)
C3 H3A 0.9900
C3 H3B 0.9900
C4 C5 1.524(2)
C4 H4A 0.9900
C4 H4B 0.9900
C5 C6 1.526(2)
C5 H5A 0.9900
C5 H5B 0.9900
C6 H6A 0.9900
C6 H6B 0.9900
C7 C8 1.486(2)
C7 H7A 0.9900
C7 H7B 0.9900
C8 C15 1.356(2)
C8 N1 1.3789(19)
C9 N1 1.378(2)
C9 C10 1.391(2)
C9 C14 1.417(2)
C10 C11 1.375(3)
C10 H10 0.9500
C11 C12 1.399(3)
C11 H11 0.9500
C12 C13 1.377(2)
C12 H12 0.9500
C13 C14 1.399(2)
C13 H13 0.9500
C14 C15 1.4387(19)
C15 C16 1.501(2)
C16 O1 1.4389(16)
C16 C17 1.517(2)
C16 H16 1.0000
C17 C18 1.381(2)
C17 C22 1.383(2)
C18 C19 1.383(2)
C18 H18 0.9500
C19 C20 1.369(3)
C19 H19 0.9500
C20 C21 1.381(3)
C20 H20 0.9500
C21 C22 1.386(2)
C21 H21 0.9500
C22 H22 0.9500
N1 H1 0.9608
